data_2216360
loop_
_publ_author_name
'Vr\'abel, Viktor'
'\<Svorc, \<Lubom\'ir'
'Bradiakov\'a, Ivana'
'Ko\<z\'i\<sek, Jozef'
'Kruto\<s\'ikov\'a, Al\<zbeta'

_publ_section_title
;
 2-[3-(Trifluoromethyl)phenyl]furo[2,3-<i>c</i>]pyridine
;
_journal_coeditor_code CI2498
_journal_issue 12
_journal_name_full 'Acta Crystallographica Section E'
_journal_page_first o4516
_journal_page_last o4516
_journal_paper_doi 10.1107/S1600536807054062
_journal_volume 63
_journal_year 2007
_chemical_formula_iupac 'C14 H8 F3 N O'
_chemical_formula_moiety 'C14 H8 F3 N O'
_chemical_formula_sum 'C14 H8 F3 N O'
_chemical_formula_weight 263.21
_chemical_name_systematic
;
2-[3-(Trifluoromethyl)phenyl]furo[2,3-<i>c</i>]pyridine
;
_space_group_IT_number 14
_symmetry_cell_setting monoclinic
_symmetry_space_group_name_Hall '-P 2ybc'
_symmetry_space_group_name_H-M 'P 1 21/c 1'
_atom_sites_solution_hydrogens geom
_atom_sites_solution_primary direct
_atom_sites_solution_secondary difmap
_audit_creation_method SHELXL-97
_cell_angle_alpha 90.00
_cell_angle_beta 104.754(13)
_cell_angle_gamma 90.00
_cell_formula_units_Z 4
_cell_length_a 13.4075(16)
_cell_length_b 12.1237(9)
_cell_length_c 7.3008(10)
_cell_measurement_reflns_used 9171
_cell_measurement_temperature 298(2)
_cell_measurement_theta_max 29.44
_cell_measurement_theta_min 3.32
_cell_volume 1147.6(2)
_computing_cell_refinement 'CrysAlis RED (Oxford Diffraction, 2006)'
_computing_data_collection 'CrysAlis CCD (Oxford Diffraction, 2006)'
_computing_data_reduction 'CrysAlis RED'
_computing_molecular_graphics 'DIAMOND (Brandenburg, 2001)'
_computing_publication_material 'enCIFer (Allen <i>et al.</i>,  2004)'
_computing_structure_refinement 'SHELXL97 (Sheldrick, 1997)'
_computing_structure_solution 'SHELXS97 (Sheldrick, 1997)'
_diffrn_ambient_temperature 298(2)
_diffrn_detector_area_resol_mean 10.4340
_diffrn_measured_fraction_theta_full 0.996
_diffrn_measured_fraction_theta_max 0.996
_diffrn_measurement_device_type 'Oxford Diffraction Gemini R CCD'
_diffrn_measurement_method
;
Rotation method data acquisition using \w and \f scans
;
_diffrn_radiation_monochromator graphite
_diffrn_radiation_source 'fine-focus sealed tube'
_diffrn_radiation_type MoK\a
_diffrn_radiation_wavelength 0.71073
_diffrn_reflns_av_R_equivalents 0.0582
_diffrn_reflns_av_sigmaI/netI 0.0374
_diffrn_reflns_limit_h_max 16
_diffrn_reflns_limit_h_min -16
_diffrn_reflns_limit_k_max 15
_diffrn_reflns_limit_k_min -15
_diffrn_reflns_limit_l_max 9
_diffrn_reflns_limit_l_min -9
_diffrn_reflns_number 32658
_diffrn_reflns_theta_full 26.37
_diffrn_reflns_theta_max 26.37
_diffrn_reflns_theta_min 4.43
_diffrn_standards_decay_% 0
_diffrn_standards_number 0
_exptl_absorpt_coefficient_mu 0.130
_exptl_absorpt_correction_T_max 0.997
_exptl_absorpt_correction_T_min 0.960
_exptl_absorpt_correction_type analytical
_exptl_absorpt_process_details '(Clark & Reid, 1995)'
_exptl_crystal_colour colourless
_exptl_crystal_density_diffrn 1.523
_exptl_crystal_density_method 'not measured'
_exptl_crystal_description Needle
_exptl_crystal_F_000 536
_exptl_crystal_size_max 0.51
_exptl_crystal_size_mid 0.17
_exptl_crystal_size_min 0.02
_refine_diff_density_max 0.207
_refine_diff_density_min -0.195
_refine_ls_extinction_coef 0.0070(4)
_refine_ls_extinction_expression Fc^*^=kFc[1+0.001xFc^2^\l^3^/sin(2\q)]^-1/4^
_refine_ls_extinction_method SHELXL97
_refine_ls_goodness_of_fit_ref 1.026
_refine_ls_hydrogen_treatment constr
_refine_ls_matrix_type full
_refine_ls_number_parameters 173
_refine_ls_number_reflns 2335
_refine_ls_number_restraints 0
_refine_ls_restrained_S_all 1.026
_refine_ls_R_factor_all 0.1268
_refine_ls_R_factor_gt 0.0652
_refine_ls_shift/su_max 0.001
_refine_ls_shift/su_mean <0.001
_refine_ls_structure_factor_coef Fsqd
_refine_ls_weighting_details 'calc w=1/[\s^2^(Fo^2^)+(0.0009P)^2^+2.1960P] where P=(Fo^2^+2Fc^2^)/3'
_refine_ls_weighting_scheme calc
_refine_ls_wR_factor_gt 0.1234
_refine_ls_wR_factor_ref 0.1373
_reflns_number_gt 1185
_reflns_number_total 2335
_reflns_threshold_expression I>2\s(I)
_cod_data_source_file ci2498.cif
_cod_data_source_block I
_cod_depositor_comments
;
The following automatic conversions were performed:
'_symmetry_cell_setting' value 'Monoclinic' changed to 'monoclinic'
according to '/home/saulius/struct/CIF-dictionaries/cif_core.dic'
dictionary named 'cif_core.dic' version 2.4.1 from 2010-06-29.

Automatic conversion script
Id: cif_fix_enum 1527 2010-12-29 10:47:43Z saulius 

The following automatic conversions were performed:

'_symmetry_cell_setting' value 'Monoclinic' changed to 'monoclinic'
according to /home/saulius/struct/CIF-dictionaries/cif_core.dic
dictionary named 'cif_core.dic' version 2.4.1 from 2010-06-29.

Automatic conversion script
Id: cif_fix_values 1715 2011-07-08 13:25:40Z adriana 
;
_cod_original_sg_symbol_H-M 'P 21/c'
_cod_database_code 2216360
_cod_database_fobs_code 2216360

loop_
_symmetry_equiv_pos_as_xyz
'x, y, z'
'-x, y+1/2, -z+1/2'
'-x, -y, -z'
'x, -y-1/2, z-1/2'

loop_
_atom_site_type_symbol
_atom_site_label
_atom_site_fract_x
_atom_site_fract_y
_atom_site_fract_z
_atom_site_U_iso_or_equiv
_atom_site_adp_type
_atom_site_calc_flag
_atom_site_refinement_flags
_atom_site_occupancy
C C2 0.6800(4) 0.6145(3) 0.1799(7) 0.0839(14) Uani d . 1
H H2A 0.7327 0.6565 0.1537 0.101 Uiso calc R 1
C C3 0.5935(4) 0.6607(4) 0.2109(8) 0.0884(15) Uani d . 1
H H3A 0.5884 0.7372 0.2030 0.106 Uiso calc R 1
C C5 0.5215(3) 0.4974(4) 0.2603(7) 0.0748(12) Uani d . 1
H H5A 0.4677 0.4578 0.2881 0.090 Uiso calc R 1
C C6 0.6366(3) 0.3280(3) 0.2264(6) 0.0625(11) Uani d . 1
H H6A 0.5994 0.2664 0.2463 0.075 Uiso calc R 1
C C7 0.7296(3) 0.3280(3) 0.1896(5) 0.0551(10) Uani d . 1
C C8 0.6841(3) 0.5019(3) 0.1900(6) 0.0636(11) Uani d . 1
C C9 0.6055(3) 0.4405(3) 0.2292(6) 0.0595(10) Uani d . 1
C C10 0.8025(3) 0.2409(3) 0.1813(5) 0.0540(10) Uani d . 1
C C11 0.7755(3) 0.1315(3) 0.2039(5) 0.0583(10) Uani d . 1
H H11A 0.7107 0.1150 0.2205 0.070 Uiso calc R 1
C C12 0.8443(3) 0.0486(3) 0.2016(6) 0.0600(11) Uani d . 1
C C13 0.9415(3) 0.0716(4) 0.1779(6) 0.0699(12) Uani d . 1
H H13A 0.9881 0.0147 0.1790 0.084 Uiso calc R 1
C C14 0.9688(3) 0.1781(4) 0.1528(6) 0.0713(12) Uani d . 1
H H14A 1.0335 0.1936 0.1345 0.086 Uiso calc R 1
C C15 0.8995(3) 0.2631(3) 0.1548(6) 0.0633(11) Uani d . 1
H H15A 0.9183 0.3355 0.1383 0.076 Uiso calc R 1
C C16 0.8184(4) -0.0687(4) 0.2311(8) 0.0783(13) Uani d . 1
N N4 0.5155(3) 0.6069(3) 0.2514(6) 0.0838(11) Uani d . 1
O O1 0.7619(2) 0.4357(2) 0.1668(4) 0.0671(8) Uani d . 1
F F17 0.7194(2) -0.0846(2) 0.2133(6) 0.1261(14) Uani d . 1
F F18 0.8665(3) -0.1046(2) 0.4027(5) 0.1156(11) Uani d . 1
F F19 0.8467(2) -0.1372(2) 0.1143(5) 0.1072(10) Uani d . 1

loop_
_atom_site_aniso_label
_atom_site_aniso_U_11
_atom_site_aniso_U_22
_atom_site_aniso_U_33
_atom_site_aniso_U_12
_atom_site_aniso_U_13
_atom_site_aniso_U_23
C2 0.086(3) 0.044(2) 0.132(4) -0.004(2) 0.045(3) -0.002(3)
C3 0.094(4) 0.047(2) 0.133(5) 0.003(3) 0.044(3) -0.003(3)
C5 0.067(3) 0.056(3) 0.104(3) -0.001(2) 0.027(3) -0.001(3)
C6 0.061(3) 0.045(2) 0.081(3) -0.0037(19) 0.018(2) 0.003(2)
C7 0.058(3) 0.041(2) 0.065(3) -0.0053(18) 0.014(2) 0.0015(18)
C8 0.065(3) 0.045(2) 0.083(3) -0.005(2) 0.025(2) -0.006(2)
C9 0.059(2) 0.048(2) 0.073(3) 0.002(2) 0.019(2) 0.003(2)
C10 0.051(2) 0.050(2) 0.059(2) -0.0002(18) 0.0107(19) -0.0034(18)
C11 0.054(2) 0.051(2) 0.070(3) 0.0008(19) 0.015(2) 0.001(2)
C12 0.056(2) 0.049(2) 0.073(3) 0.0077(19) 0.013(2) 0.001(2)
C13 0.058(3) 0.063(3) 0.091(3) 0.013(2) 0.023(2) 0.000(2)
C14 0.055(3) 0.071(3) 0.091(3) -0.001(2) 0.023(2) -0.001(2)
C15 0.060(3) 0.052(2) 0.078(3) -0.002(2) 0.019(2) 0.001(2)
C16 0.071(3) 0.061(3) 0.106(4) 0.013(2) 0.029(3) 0.002(3)
N4 0.088(3) 0.052(2) 0.116(3) 0.012(2) 0.034(2) 0.001(2)
O1 0.0642(17) 0.0433(15) 0.099(2) -0.0034(13) 0.0309(16) 0.0001(14)
F17 0.0762(19) 0.0539(16) 0.258(4) -0.0001(14) 0.061(2) 0.012(2)
F18 0.147(3) 0.080(2) 0.120(3) 0.0169(19) 0.035(2) 0.0299(18)
F19 0.125(2) 0.0591(16) 0.148(3) 0.0073(16) 0.055(2) -0.0197(17)

loop_
_atom_type_symbol
_atom_type_description
_atom_type_scat_dispersion_real
_atom_type_scat_dispersion_imag
_atom_type_scat_source
C C 0.0033 0.0016 'International Tables Vol C Tables 4.2.6.8 and 6.1.1.4'
H H 0.0000 0.0000 'International Tables Vol C Tables 4.2.6.8 and 6.1.1.4'
N N 0.0061 0.0033 'International Tables Vol C Tables 4.2.6.8 and 6.1.1.4'
O O 0.0106 0.0060 'International Tables Vol C Tables 4.2.6.8 and 6.1.1.4'
F F 0.0171 0.0103 'International Tables Vol C Tables 4.2.6.8 and 6.1.1.4'

loop_
_geom_angle_atom_site_label_1
_geom_angle_atom_site_label_2
_geom_angle_atom_site_label_3
_geom_angle
C3 C2 C8 115.3(4)
C3 C2 H2A 122.4
C8 C2 H2A 122.4
N4 C3 C2 126.1(4)
N4 C3 H3A 117.0
C2 C3 H3A 117.0
N4 C5 C9 121.9(4)
N4 C5 H5A 119.0
C9 C5 H5A 119.0
C7 C6 C9 107.0(3)
C7 C6 H6A 126.5
C9 C6 H6A 126.5
C6 C7 O1 110.8(3)
C6 C7 C10 132.8(4)
O1 C7 C10 116.3(3)
O1 C8 C9 111.0(3)
O1 C8 C2 127.1(4)
C9 C8 C2 121.9(4)
C8 C9 C5 117.4(4)
C8 C9 C6 105.8(3)
C5 C9 C6 136.8(4)
C11 C10 C15 118.7(4)
C11 C10 C7 119.3(3)
C15 C10 C7 122.0(3)
C12 C11 C10 120.1(4)
C12 C11 H11A 120.0
C10 C11 H11A 120.0
C11 C12 C13 120.8(4)
C11 C12 C16 121.1(4)
C13 C12 C16 118.1(4)
C14 C13 C12 120.0(4)
C14 C13 H13A 120.0
C12 C13 H13A 120.0
C13 C14 C15 119.8(4)
C13 C14 H14A 120.1
C15 C14 H14A 120.1
C14 C15 C10 120.6(4)
C14 C15 H15A 119.7
C10 C15 H15A 119.7
F17 C16 F19 107.1(4)
F17 C16 F18 106.3(4)
F19 C16 F18 104.7(4)
F17 C16 C12 113.1(4)
F19 C16 C12 113.1(4)
F18 C16 C12 111.9(4)
C3 N4 C5 117.4(4)
C8 O1 C7 105.4(3)

loop_
_geom_bond_atom_site_label_1
_geom_bond_atom_site_label_2
_geom_bond_distance
C2 C3 1.357(6)
C2 C8 1.368(5)
C2 H2A 0.93
C3 N4 1.329(6)
C3 H3A 0.93
C5 N4 1.331(5)
C5 C9 1.388(5)
C5 H5A 0.93
C6 C7 1.341(5)
C6 C9 1.428(5)
C6 H6A 0.93
C7 O1 1.399(4)
C7 C10 1.451(5)
C8 O1 1.360(4)
C8 C9 1.378(5)
C10 C11 1.395(5)
C10 C15 1.389(5)
C11 C12 1.367(5)
C11 H11A 0.93
C12 C13 1.385(5)
C12 C16 1.493(6)
C13 C14 1.366(6)
C13 H13A 0.93
C14 C15 1.390(5)
C14 H14A 0.93
C15 H15A 0.93
C16 F17 1.314(5)
C16 F19 1.313(5)
C16 F18 1.328(5)

loop_
_geom_hbond_atom_site_label_D
_geom_hbond_atom_site_label_H
_geom_hbond_atom_site_label_A
_geom_hbond_site_symmetry_A
_geom_hbond_distance_DH
_geom_hbond_distance_HA
_geom_hbond_distance_DA
_geom_hbond_angle_DHA
C6 H6A N4 2_645 0.93 2.47 3.397(5) 171.2
C5 H5A F17 2_655 0.93 2.56 3.432(5) 156.4

loop_
_geom_torsion_atom_site_label_1
_geom_torsion_atom_site_label_2
_geom_torsion_atom_site_label_3
_geom_torsion_atom_site_label_4
_geom_torsion
C8 C2 C3 N4 0.9(9)
C9 C6 C7 O1 -0.3(5)
C9 C6 C7 C10 175.4(4)
C3 C2 C8 O1 -179.3(4)
C3 C2 C8 C9 -0.1(7)
O1 C8 C9 C5 178.7(4)
C2 C8 C9 C5 -0.6(7)
O1 C8 C9 C6 -1.1(5)
C2 C8 C9 C6 179.6(4)
N4 C5 C9 C8 0.6(7)
N4 C5 C9 C6 -179.7(5)
C7 C6 C9 C8 0.8(5)
C7 C6 C9 C5 -178.9(5)
C6 C7 C10 C11 4.2(7)
O1 C7 C10 C11 179.7(3)
C6 C7 C10 C15 -174.6(4)
O1 C7 C10 C15 0.9(6)
C15 C10 C11 C12 0.6(6)
C7 C10 C11 C12 -178.2(4)
C10 C11 C12 C13 0.3(6)
C10 C11 C12 C16 178.2(4)
C11 C12 C13 C14 -1.2(7)
C16 C12 C13 C14 -179.2(4)
C12 C13 C14 C15 1.2(7)
C13 C14 C15 C10 -0.2(7)
C11 C10 C15 C14 -0.7(6)
C7 C10 C15 C14 178.1(4)
C11 C12 C16 F17 15.2(7)
C13 C12 C16 F17 -166.9(4)
C11 C12 C16 F19 137.1(4)
C13 C12 C16 F19 -45.0(6)
C11 C12 C16 F18 -104.9(5)
C13 C12 C16 F18 73.1(5)
C2 C3 N4 C5 -1.0(9)
C9 C5 N4 C3 0.2(7)
C9 C8 O1 C7 0.9(5)
C2 C8 O1 C7 -179.8(5)
C6 C7 O1 C8 -0.4(4)
C10 C7 O1 C8 -176.8(3)

loop_
_cod_related_entry_id
_cod_related_entry_database
_cod_related_entry_code
1 ChemSpider 4227324
